data_2225905
loop_
_publ_author_name
'Naveenkumar, H. S.'
'Sadikun, Amirin'
'Ibrahim, Pazilah'
'Loh, Wan-Sin'
'Fun, Hoong-Kun'

_publ_section_title
;
 (<i>E</i>)-<i>N</i>'-(2,4,6-Trihydroxybenzylidene)isonicotinohydrazide
 sesquihydrate
;
_journal_coeditor_code IS2532
_journal_issue 5
_journal_name_full 'Acta Crystallographica Section E'
_journal_page_first o1202
_journal_page_last o1203
_journal_paper_doi 10.1107/S1600536810014959
_journal_volume 66
_journal_year 2010
_chemical_formula_iupac 'C13 H11 N3 O4, 1.5H2 O'
_chemical_formula_moiety 'C13 H11 N3 O4, 1.5(H2 O)'
_chemical_formula_sum 'C13 H14 N3 O5.5'
_chemical_formula_weight 300.27
_chemical_name_systematic
;
(<i>E</i>)-<i>N</i>'-(2,4,6-Trihydroxybenzylidene)isonicotinohydrazide
sesquihydrate
;
_space_group_IT_number 14
_symmetry_cell_setting monoclinic
_symmetry_space_group_name_Hall '-P 2ybc'
_symmetry_space_group_name_H-M 'P 1 21/c 1'
_atom_sites_solution_hydrogens geom
_atom_sites_solution_primary direct
_atom_sites_solution_secondary difmap
_audit_creation_method SHELXL-97
_cell_angle_alpha 90.00
_cell_angle_beta 120.0370(10)
_cell_angle_gamma 90.00
_cell_formula_units_Z 4
_cell_length_a 8.46390(10)
_cell_length_b 13.2279(2)
_cell_length_c 13.4363(2)
_cell_measurement_reflns_used 6535
_cell_measurement_temperature 100.00(10)
_cell_measurement_theta_max 29.99
_cell_measurement_theta_min 2.33
_cell_volume 1302.30(3)
_computing_cell_refinement '<i>SAINT</i> (Bruker, 2009)'
_computing_data_collection '<i>APEX2</i> (Bruker, 2009)'
_computing_data_reduction '<i>SAINT</i> (Bruker, 2009)'
_computing_molecular_graphics '<i>SHELXTL</i> (Sheldrick, 2008)'
_computing_publication_material
;
<i>SHELXTL</i> (Sheldrick, 2008) and <i>PLATON</i> (Spek, 2009)
;
_computing_structure_refinement '<i>SHELXTL</i> (Sheldrick, 2008)'
_computing_structure_solution '<i>SHELXTL</i> (Sheldrick, 2008)'
_diffrn_ambient_temperature 100.00(10)
_diffrn_measured_fraction_theta_full 0.997
_diffrn_measured_fraction_theta_max 0.997
_diffrn_measurement_device_type
;
Bruker SMART APEXII CCD area-detector diffractometer
;
_diffrn_measurement_method '\f and \w scans'
_diffrn_radiation_monochromator graphite
_diffrn_radiation_source 'fine-focus sealed tube'
_diffrn_radiation_type MoK\a
_diffrn_radiation_wavelength 0.71073
_diffrn_reflns_av_R_equivalents 0.0245
_diffrn_reflns_av_sigmaI/netI 0.0235
_diffrn_reflns_limit_h_max 9
_diffrn_reflns_limit_h_min -11
_diffrn_reflns_limit_k_max 18
_diffrn_reflns_limit_k_min -16
_diffrn_reflns_limit_l_max 18
_diffrn_reflns_limit_l_min -18
_diffrn_reflns_number 14912
_diffrn_reflns_theta_full 30.04
_diffrn_reflns_theta_max 30.04
_diffrn_reflns_theta_min 2.33
_diffrn_standards_number 0
_exptl_absorpt_coefficient_mu 0.122
_exptl_absorpt_correction_T_max 0.9770
_exptl_absorpt_correction_T_min 0.9442
_exptl_absorpt_correction_type multi-scan
_exptl_absorpt_process_details '(<i>SADABS</i>; Bruker, 2009)'
_exptl_crystal_colour brown
_exptl_crystal_density_diffrn 1.531
_exptl_crystal_density_method 'not measured'
_exptl_crystal_description block
_exptl_crystal_F_000 628
_exptl_crystal_size_max 0.48
_exptl_crystal_size_mid 0.46
_exptl_crystal_size_min 0.19
_refine_diff_density_max 0.381
_refine_diff_density_min -0.384
_refine_ls_extinction_method none
_refine_ls_goodness_of_fit_ref 1.050
_refine_ls_hydrogen_treatment mixed
_refine_ls_matrix_type full
_refine_ls_number_parameters 244
_refine_ls_number_reflns 3795
_refine_ls_number_restraints 0
_refine_ls_restrained_S_all 1.050
_refine_ls_R_factor_all 0.0557
_refine_ls_R_factor_gt 0.0449
_refine_ls_shift/su_max 0.001
_refine_ls_shift/su_mean 0.000
_refine_ls_structure_factor_coef Fsqd
_refine_ls_weighting_details 'calc w=1/[\s^2^(Fo^2^)+(0.0860P)^2^+0.1988P] where P=(Fo^2^+2Fc^2^)/3'
_refine_ls_weighting_scheme calc
_refine_ls_wR_factor_gt 0.1289
_refine_ls_wR_factor_ref 0.1389
_reflns_number_gt 3090
_reflns_number_total 3795
_reflns_threshold_expression I>2\s(I)
_cod_data_source_file is2532.cif
_cod_data_source_block I
_cod_depositor_comments
;
The following automatic conversions were performed:
'_symmetry_cell_setting' value 'Monoclinic' changed to 'monoclinic'
according to '/home/saulius/struct/CIF-dictionaries/cif_core.dic'
dictionary named 'cif_core.dic' version 2.4.1 from 2010-06-29.

Automatic conversion script
Id: cif_fix_enum 1527 2010-12-29 10:47:43Z saulius 
;
_cod_original_sg_symbol_H-M 'P 21/c'
_cod_database_code 2225905
_cod_database_fobs_code 2225905

loop_
_symmetry_equiv_pos_as_xyz
'x, y, z'
'-x, y+1/2, -z+1/2'
'-x, -y, -z'
'x, -y-1/2, z-1/2'

loop_
_atom_site_type_symbol
_atom_site_label
_atom_site_fract_x
_atom_site_fract_y
_atom_site_fract_z
_atom_site_U_iso_or_equiv
_atom_site_adp_type
_atom_site_calc_flag
_atom_site_refinement_flags
_atom_site_occupancy
_atom_site_disorder_assembly
_atom_site_disorder_group
O O1W 0.52172(13) 0.55973(6) 0.31668(9) 0.0306(2) Uani d . 1 . .
H H1W1 0.4784 0.5243 0.2649 0.046 Uiso d R 1 . .
H H2W1 0.5174 0.5182 0.3604 0.046 Uiso d R 1 . .
O O2W 0.4201(3) 0.47492(16) -0.05523(19) 0.0394(5) Uani d P 0.50 . .
H H1W2 0.4991 0.5075 -0.0609 0.059 Uiso d PR 0.50 . .
H H2W2 0.4565 0.4623 0.0132 0.059 Uiso d PR 0.50 . .
O O2 1.48904(12) 0.38723(8) 0.43699(8) 0.0293(2) Uani d . 1 . .
O O3 1.05057(15) 0.11707(7) 0.32046(9) 0.0306(2) Uani d . 1 . .
O O4 0.34364(13) 0.43232(6) 0.12386(8) 0.0280(2) Uani d . 1 . .
C C1 0.99950(15) 0.38970(8) 0.31225(10) 0.0201(2) Uani d . 1 . .
C C2 1.17860(16) 0.42239(9) 0.35826(11) 0.0232(3) Uani d . 1 . .
C C3 1.31689(15) 0.35102(9) 0.39166(10) 0.0209(2) Uani d . 1 . .
C C4 1.27822(16) 0.24762(9) 0.37910(10) 0.0216(2) Uani d . 1 . .
C C5 1.09857(16) 0.21590(8) 0.33268(9) 0.0193(2) Uani d . 1 . .
C C6 0.95461(15) 0.28593(8) 0.29762(9) 0.0169(2) Uani d . 1 . .
C C7 0.76941(16) 0.25025(8) 0.25037(9) 0.0188(2) Uani d . 1 . .
C C8 0.32356(16) 0.34043(8) 0.13119(10) 0.0192(2) Uani d . 1 . .
C C9 0.13728(15) 0.29709(8) 0.08915(9) 0.0168(2) Uani d . 1 . .
C C10 0.09871(15) 0.19404(8) 0.07857(10) 0.0185(2) Uani d . 1 . .
C C11 -0.08123(16) 0.16375(9) 0.03428(10) 0.0204(2) Uani d . 1 . .
C C12 -0.18124(17) 0.32760(10) 0.01401(11) 0.0247(3) Uani d . 1 . .
C C13 -0.00643(17) 0.36473(9) 0.05683(11) 0.0229(2) Uani d . 1 . .
N N1 0.63769(13) 0.31447(7) 0.21721(8) 0.0204(2) Uani d . 1 . .
N N2 0.46426(13) 0.27539(8) 0.17637(8) 0.0190(2) Uani d . 1 . .
N N3 -0.22009(14) 0.22835(8) 0.00221(8) 0.0223(2) Uani d . 1 . .
O O1 0.86777(13) 0.46088(7) 0.28226(10) 0.0343(3) Uani d . 1 . .
H H2A 1.208(2) 0.4987(14) 0.3659(15) 0.040(4) Uiso d . 1 . .
H H4A 1.371(3) 0.1941(13) 0.4038(14) 0.034(4) Uiso d . 1 . .
H H7A 0.751(2) 0.1759(14) 0.2465(14) 0.038(5) Uiso d . 1 . .
H H10A 0.191(2) 0.1392(12) 0.1008(14) 0.030(4) Uiso d . 1 . .
H H11A -0.111(2) 0.0914(12) 0.0240(14) 0.031(4) Uiso d . 1 . .
H H12A -0.275(3) 0.3696(13) -0.0081(15) 0.038(4) Uiso d . 1 . .
H H13A 0.015(3) 0.4324(14) 0.0657(15) 0.040(5) Uiso d . 1 . .
H H1N2 0.456(3) 0.2097(15) 0.1781(16) 0.042(5) Uiso d . 1 . .
H H1O1 0.763(3) 0.4296(17) 0.2534(18) 0.067(7) Uiso d . 1 . .
H H1O2 1.567(4) 0.3379(19) 0.460(2) 0.082(8) Uiso d . 1 . .
H H1O3 1.115(4) 0.083(2) 0.318(2) 0.091(9) Uiso d . 1 . .

loop_
_atom_site_aniso_label
_atom_site_aniso_U_11
_atom_site_aniso_U_22
_atom_site_aniso_U_33
_atom_site_aniso_U_12
_atom_site_aniso_U_13
_atom_site_aniso_U_23
O1W 0.0255(5) 0.0203(4) 0.0424(6) -0.0037(3) 0.0141(4) -0.0053(4)
O2W 0.0331(11) 0.0438(12) 0.0422(12) -0.0075(9) 0.0195(10) -0.0002(9)
O2 0.0091(4) 0.0362(5) 0.0367(5) -0.0001(3) 0.0070(4) -0.0033(4)
O3 0.0389(6) 0.0164(4) 0.0446(6) 0.0028(4) 0.0270(5) -0.0006(4)
O4 0.0243(5) 0.0181(4) 0.0412(5) -0.0043(3) 0.0159(4) 0.0009(3)
C1 0.0129(5) 0.0171(5) 0.0280(6) 0.0008(4) 0.0084(5) -0.0002(4)
C2 0.0152(5) 0.0197(5) 0.0339(6) -0.0024(4) 0.0116(5) -0.0053(4)
C3 0.0104(5) 0.0295(6) 0.0202(5) -0.0005(4) 0.0056(4) -0.0026(4)
C4 0.0172(6) 0.0261(6) 0.0211(5) 0.0076(4) 0.0092(5) 0.0031(4)
C5 0.0219(6) 0.0181(5) 0.0193(5) 0.0026(4) 0.0114(5) 0.0009(4)
C6 0.0137(5) 0.0174(5) 0.0169(5) -0.0011(4) 0.0057(4) -0.0002(4)
C7 0.0178(5) 0.0200(5) 0.0170(5) -0.0042(4) 0.0076(4) -0.0005(4)
C8 0.0161(5) 0.0204(5) 0.0195(5) -0.0037(4) 0.0078(4) -0.0004(4)
C9 0.0139(5) 0.0194(5) 0.0163(5) -0.0016(4) 0.0068(4) 0.0007(4)
C10 0.0132(5) 0.0200(5) 0.0201(5) -0.0012(4) 0.0067(4) 0.0003(4)
C11 0.0146(5) 0.0242(6) 0.0206(5) -0.0041(4) 0.0073(4) -0.0024(4)
C12 0.0169(6) 0.0289(6) 0.0277(6) 0.0051(5) 0.0109(5) 0.0052(5)
C13 0.0209(6) 0.0202(5) 0.0278(6) 0.0017(4) 0.0124(5) 0.0035(4)
N1 0.0117(4) 0.0254(5) 0.0200(5) -0.0053(4) 0.0048(4) 0.0015(4)
N2 0.0114(4) 0.0199(5) 0.0215(5) -0.0052(3) 0.0052(4) 0.0005(3)
N3 0.0135(4) 0.0324(5) 0.0195(5) -0.0008(4) 0.0073(4) 0.0004(4)
O1 0.0166(5) 0.0175(4) 0.0695(7) 0.0026(3) 0.0221(5) 0.0055(4)

loop_
_atom_type_symbol
_atom_type_description
_atom_type_scat_dispersion_real
_atom_type_scat_dispersion_imag
_atom_type_scat_source
C C 0.0033 0.0016 'International Tables Vol C Tables 4.2.6.8 and 6.1.1.4'
H H 0.0000 0.0000 'International Tables Vol C Tables 4.2.6.8 and 6.1.1.4'
N N 0.0061 0.0033 'International Tables Vol C Tables 4.2.6.8 and 6.1.1.4'
O O 0.0106 0.0060 'International Tables Vol C Tables 4.2.6.8 and 6.1.1.4'

loop_
_geom_angle_atom_site_label_1
_geom_angle_atom_site_label_2
_geom_angle_atom_site_label_3
_geom_angle_site_symmetry_1
_geom_angle_site_symmetry_3
_geom_angle
_geom_angle_publ_flag
H1W1 O1W H2W1 . . 93.9 ?
O2W O2W H1W2 3_665 . 61.0 ?
O2W O2W H2W2 3_665 . 50.9 ?
H1W2 O2W H2W2 . . 109.7 ?
C3 O2 H1O2 . . 110.3(18) ?
C5 O3 H1O3 . . 115(2) ?
O1 C1 C2 . . 117.87(10) ?
O1 C1 C6 . . 120.62(10) ?
C2 C1 C6 . . 121.50(10) ?
C1 C2 C3 . . 119.12(10) ?
C1 C2 H2A . . 120.4(10) ?
C3 C2 H2A . . 120.4(10) ?
O2 C3 C2 . . 116.54(11) ?
O2 C3 C4 . . 122.33(11) ?
C2 C3 C4 . . 121.13(11) ?
C5 C4 C3 . . 119.20(10) ?
C5 C4 H4A . . 116.4(10) ?
C3 C4 H4A . . 124.4(10) ?
O3 C5 C4 . . 122.73(11) ?
O3 C5 C6 . . 115.90(10) ?
C4 C5 C6 . . 121.35(10) ?
C5 C6 C1 . . 117.70(10) ?
C5 C6 C7 . . 119.87(10) ?
C1 C6 C7 . . 122.43(10) ?
N1 C7 C6 . . 119.76(10) ?
N1 C7 H7A . . 123.1(10) ?
C6 C7 H7A . . 117.1(10) ?
O4 C8 N2 . . 122.62(11) ?
O4 C8 C9 . . 120.43(10) ?
N2 C8 C9 . . 116.95(9) ?
C10 C9 C13 . . 118.27(11) ?
C10 C9 C8 . . 124.21(10) ?
C13 C9 C8 . . 117.51(10) ?
C11 C10 C9 . . 118.50(11) ?
C11 C10 H10A . . 116.6(9) ?
C9 C10 H10A . . 124.9(9) ?
N3 C11 C10 . . 123.51(11) ?
N3 C11 H11A . . 117.2(10) ?
C10 C11 H11A . . 119.3(10) ?
N3 C12 C13 . . 122.98(11) ?
N3 C12 H12A . . 116.4(11) ?
C13 C12 H12A . . 120.7(11) ?
C12 C13 C9 . . 119.18(11) ?
C12 C13 H13A . . 120.3(12) ?
C9 C13 H13A . . 120.5(12) ?
C7 N1 N2 . . 116.89(10) ?
C8 N2 N1 . . 117.66(10) ?
C8 N2 H1N2 . . 126.0(13) ?
N1 N2 H1N2 . . 116.2(13) ?
C11 N3 C12 . . 117.55(10) ?
C1 O1 H1O1 . . 107.7(15) ?

loop_
_geom_bond_atom_site_label_1
_geom_bond_atom_site_label_2
_geom_bond_site_symmetry_2
_geom_bond_distance
_geom_bond_publ_flag
O1W H1W1 . 0.7630 ?
O1W H2W1 . 0.8193 ?
O2W O2W 3_665 1.569(4) ?
O2W H1W2 . 0.8308 ?
O2W H2W2 . 0.8278 ?
O2 C3 . 1.3546(14) ?
O2 H1O2 . 0.87(3) ?
O3 C5 . 1.3544(14) ?
O3 H1O3 . 0.72(3) ?
O4 C8 . 1.2380(13) ?
C1 O1 . 1.3573(14) ?
C1 C2 . 1.3888(16) ?
C1 C6 . 1.4115(15) ?
C2 C3 . 1.3918(16) ?
C2 H2A . 1.033(18) ?
C3 C4 . 1.3968(17) ?
C4 C5 . 1.3884(17) ?
C4 H4A . 0.984(18) ?
C5 C6 . 1.4107(15) ?
C6 C7 . 1.4445(15) ?
C7 N1 . 1.2908(15) ?
C7 H7A . 0.994(18) ?
C8 N2 . 1.3428(15) ?
C8 C9 . 1.4973(15) ?
C9 C10 . 1.3923(15) ?
C9 C13 . 1.3928(16) ?
C10 C11 . 1.3881(15) ?
C10 H10A . 0.998(17) ?
C11 N3 . 1.3380(15) ?
C11 H11A . 0.981(16) ?
C12 N3 . 1.3434(16) ?
C12 C13 . 1.3817(17) ?
C12 H12A . 0.892(19) ?
C13 H13A . 0.908(18) ?
N1 N2 . 1.3845(13) ?
N2 H1N2 . 0.87(2) ?
O1 H1O1 . 0.87(3) ?

loop_
_geom_hbond_atom_site_label_D
_geom_hbond_atom_site_label_H
_geom_hbond_atom_site_label_A
_geom_hbond_site_symmetry_A
_geom_hbond_distance_DH
_geom_hbond_distance_HA
_geom_hbond_distance_DA
_geom_hbond_angle_DHA
_geom_hbond_publ_flag
O1W H1W1 O4 . 0.7600 2.0500 2.8134(13) 176.00 yes
O1W H2W1 O2 1_455 0.8200 2.0900 2.8886(14) 165.00 yes
O2W H1W2 O4 3_665 0.8300 2.0600 2.864(3) 162.00 yes
O2W H2W2 O4 . 0.8300 2.1700 2.844(3) 139.00 yes
N2 H1N2 O1W 2_645 0.87(2) 1.99(2) 2.8548(13) 170(3) yes
O1 H1O1 N1 . 0.87(3) 1.78(2) 2.5696(15) 149(2) yes
O2 H1O2 N3 4_766 0.87(3) 1.82(3) 2.6470(14) 158(3) yes
O3 H1O3 O1 2_745 0.72(3) 2.16(3) 2.7579(15) 142(3) yes
O3 H1O3 O2W 4_666 0.72(3) 2.40(3) 2.970(2) 138(3) yes
C4 H4A O2W 4_666 0.984(18) 2.290(17) 3.135(2) 143.3(14) yes
C7 H7A O1W 2_645 0.993(19) 2.539(19) 3.3185(16) 135.2(14) yes
C10 H10A O1W 2_645 0.996(18) 2.355(18) 3.3063(17) 159.4(13) yes

loop_
_geom_torsion_atom_site_label_1
_geom_torsion_atom_site_label_2
_geom_torsion_atom_site_label_3
_geom_torsion_atom_site_label_4
_geom_torsion_site_symmetry_1
_geom_torsion_site_symmetry_2
_geom_torsion_site_symmetry_3
_geom_torsion_site_symmetry_4
_geom_torsion
_geom_torsion_publ_flag
O1 C1 C2 C3 . . . . 178.88(11) ?
C6 C1 C2 C3 . . . . -0.63(19) ?
C1 C2 C3 O2 . . . . -179.37(10) ?
C1 C2 C3 C4 . . . . 0.32(19) ?
O2 C3 C4 C5 . . . . 179.54(10) ?
C2 C3 C4 C5 . . . . -0.15(18) ?
C3 C4 C5 O3 . . . . -178.26(10) ?
C3 C4 C5 C6 . . . . 0.26(17) ?
O3 C5 C6 C1 . . . . 178.08(10) ?
C4 C5 C6 C1 . . . . -0.54(16) ?
O3 C5 C6 C7 . . . . -0.98(15) ?
C4 C5 C6 C7 . . . . -179.60(10) ?
O1 C1 C6 C5 . . . . -178.77(10) ?
C2 C1 C6 C5 . . . . 0.73(17) ?
O1 C1 C6 C7 . . . . 0.27(17) ?
C2 C1 C6 C7 . . . . 179.76(11) ?
C5 C6 C7 N1 . . . . -179.26(10) ?
C1 C6 C7 N1 . . . . 1.73(16) ?
O4 C8 C9 C10 . . . . 170.29(11) ?
N2 C8 C9 C10 . . . . -9.79(16) ?
O4 C8 C9 C13 . . . . -8.54(16) ?
N2 C8 C9 C13 . . . . 171.38(10) ?
C13 C9 C10 C11 . . . . 1.26(16) ?
C8 C9 C10 C11 . . . . -177.57(10) ?
C9 C10 C11 N3 . . . . -0.76(17) ?
N3 C12 C13 C9 . . . . 0.27(19) ?
C10 C9 C13 C12 . . . . -1.03(17) ?
C8 C9 C13 C12 . . . . 177.87(10) ?
C6 C7 N1 N2 . . . . -177.87(9) ?
O4 C8 N2 N1 . . . . 0.86(17) ?
C9 C8 N2 N1 . . . . -179.06(9) ?
C7 N1 N2 C8 . . . . -173.68(10) ?
C10 C11 N3 C12 . . . . -0.01(17) ?
C13 C12 N3 C11 . . . . 0.26(18) ?
